data_7216850
loop_
_publ_author_name
'Hu, Fei-Long'
'Wang, Shu-Long'
'Wu, Bing'
'Yu, Hong'
'Wang, Fan'
'Lang, Jian-Ping'

_publ_section_title
;
 Ligand geometry-directed assembly of seven entangled coordination
 polymers
;
_journal_issue 28
_journal_name_full CrystEngComm
_journal_page_first 6354
_journal_paper_doi 10.1039/c3ce42545b
_journal_volume 16
_journal_year 2014
_chemical_formula_sum 'C126 H108 N10 Ni4 O29'
_chemical_formula_weight 2450.98
_chemical_name_systematic
; 
 ? 
;
_space_group_IT_number 2
_symmetry_cell_setting triclinic
_symmetry_space_group_name_Hall '-P 1'
_symmetry_space_group_name_H-M 'P -1'
_atom_sites_solution_hydrogens geom
_atom_sites_solution_primary direct
_atom_sites_solution_secondary difmap
_audit_creation_method SHELXL-97
_cell_angle_alpha 108.23(3)
_cell_angle_beta 96.32(3)
_cell_angle_gamma 103.03(3)
_cell_formula_units_Z 1
_cell_length_a 11.624(2)
_cell_length_b 13.395(3)
_cell_length_c 21.378(4)
_cell_measurement_reflns_used 11701
_cell_measurement_temperature 293(2)
_cell_measurement_theta_max 27.5165
_cell_measurement_theta_min 3.0022
_cell_volume 3020.9(13)
_computing_cell_refinement 'Bruker SMART'
_computing_data_collection 'Bruker SMART'
_computing_data_reduction 'Bruker SHELXTL'
_computing_molecular_graphics 'Bruker SHELXTL'
_computing_publication_material 'Bruker SHELXTL'
_computing_structure_refinement 'SHELXL-97 (Sheldrick, 1997)'
_computing_structure_solution 'SHELXS-97 (Sheldrick, 1990)'
_diffrn_ambient_temperature 293(2)
_diffrn_measured_fraction_theta_full 0.987
_diffrn_measured_fraction_theta_max 0.987
_diffrn_measurement_device_type 'CCD area detector'
_diffrn_measurement_method 'phi and omega scans'
_diffrn_radiation_monochromator graphite
_diffrn_radiation_source 'fine-focus sealed tube'
_diffrn_radiation_type MoK\a
_diffrn_radiation_wavelength 0.71073
_diffrn_reflns_av_R_equivalents 0.0000
_diffrn_reflns_av_sigmaI/netI 0.1542
_diffrn_reflns_limit_h_max 13
_diffrn_reflns_limit_h_min -13
_diffrn_reflns_limit_k_max 16
_diffrn_reflns_limit_k_min -16
_diffrn_reflns_limit_l_max 25
_diffrn_reflns_limit_l_min -25
_diffrn_reflns_number 10888
_diffrn_reflns_theta_full 25.35
_diffrn_reflns_theta_max 25.35
_diffrn_reflns_theta_min 3.00
_exptl_absorpt_coefficient_mu 0.693
_exptl_absorpt_correction_T_max 0.8739
_exptl_absorpt_correction_T_min 0.8682
_exptl_absorpt_correction_type multi-scan
_exptl_absorpt_process_details sadabs
_exptl_crystal_colour green
_exptl_crystal_density_diffrn 1.347
_exptl_crystal_density_method 'not measured'
_exptl_crystal_description block
_exptl_crystal_F_000 1268
_exptl_crystal_size_max 0.21
_exptl_crystal_size_mid 0.20
_exptl_crystal_size_min 0.20
_refine_diff_density_max 0.553
_refine_diff_density_min -0.492
_refine_diff_density_rms 0.101
_refine_ls_extinction_method none
_refine_ls_goodness_of_fit_ref 1.024
_refine_ls_hydrogen_treatment constr
_refine_ls_matrix_type full
_refine_ls_number_parameters 778
_refine_ls_number_reflns 10890
_refine_ls_number_restraints 0
_refine_ls_restrained_S_all 1.024
_refine_ls_R_factor_all 0.1160
_refine_ls_R_factor_gt 0.0848
_refine_ls_shift/su_max 0.000
_refine_ls_shift/su_mean 0.000
_refine_ls_structure_factor_coef Fsqd
_refine_ls_weighting_details 'calc w=1/[\s^2^(Fo^2^)+(0.1198P)^2^+0.0000P] where P=(Fo^2^+2Fc^2^)/3'
_refine_ls_weighting_scheme calc
_refine_ls_wR_factor_gt 0.2499
_refine_ls_wR_factor_ref 0.2634
_reflns_number_gt 6191
_reflns_number_total 10890
_reflns_threshold_expression >2sigma(I)
_cod_data_source_file c3ce42545b2.cif
_cod_data_source_block 7
_cod_depositor_comments
;
The following automatic conversions were performed:

'_symmetry_cell_setting' value 'Triclinic' changed to 'triclinic'
according to
/usr/data/users/saulius/crontab/automatic-downloads/rss-feeds/RSC/lib/dictionaries/cif_core.dic
dictionary named 'cif_core.dic' version 2.4.2 from 2011-04-26.

Automatic conversion script
Id: cif_fix_values 2281 2013-09-26 08:29:07Z andrius 
;
_cod_original_cell_volume 3020.9(10)
_cod_original_sg_symbol_H-M P-1
_cod_original_formula_sum C126H108N10Ni4O29
_cod_database_code 7216850

loop_
_symmetry_equiv_pos_as_xyz
'x, y, z'
'-x, -y, -z'

loop_
_atom_site_label
_atom_site_type_symbol
_atom_site_fract_x
_atom_site_fract_y
_atom_site_fract_z
_atom_site_U_iso_or_equiv
_atom_site_adp_type
_atom_site_occupancy
_atom_site_symmetry_multiplicity
_atom_site_calc_flag
_atom_site_refinement_flags
Ni1 Ni 0.51739(8) 0.36318(7) -0.08464(5) 0.0293(3) Uani 1 1 d .
Ni2 Ni 0.90426(9) 0.30028(8) 0.61212(5) 0.0349(3) Uani 1 1 d .
O1 O 0.5532(5) 0.4144(4) 0.0178(2) 0.0408(13) Uani 1 1 d .
O2 O 0.5934(5) 0.5568(4) 0.1142(2) 0.0377(13) Uani 1 1 d .
O3 O 0.6952(7) 0.1615(5) 0.2002(3) 0.063(2) Uani 1 1 d .
O4 O 0.6617(7) 0.1439(7) 0.4914(3) 0.096(3) Uani 1 1 d .
O5 O 0.8483(5) 0.2486(4) 0.5089(2) 0.0424(14) Uani 1 1 d .
O6 O 0.9635(6) 0.1625(4) 0.6050(3) 0.0502(15) Uani 1 1 d .
O7 O 0.6243(5) 0.2490(4) -0.0917(3) 0.0421(13) Uani 1 1 d .
O8 O 0.5281(5) 0.2621(4) -0.1819(3) 0.0413(13) Uani 1 1 d .
O9 O 0.8027(10) -0.0894(7) -0.3131(5) 0.126(4) Uani 1 1 d .
O10 O 0.8479(5) -0.5621(4) -0.3779(3) 0.0438(14) Uani 1 1 d .
O11 O 0.6883(6) -0.5877(5) -0.3291(4) 0.068(2) Uani 1 1 d .
O4W O 0.4649(10) 0.3068(12) 0.6945(7) 0.178(6) Uani 1 1 d .
O21 O 0.7359(5) 0.2182(4) 0.6224(3) 0.0461(14) Uani 1 1 d .
H21A H 0.6849 0.2460 0.6112 0.055 Uiso 1 1 d R
H21B H 0.7804 0.1765 0.5982 0.055 Uiso 1 1 d R
N1 N 0.6605(5) 0.4877(5) -0.0864(3) 0.0355(15) Uani 1 1 d .
N2 N 0.3716(5) 0.2362(5) -0.0859(3) 0.0352(15) Uani 1 1 d .
N3 N 1.0708(6) 0.3772(5) 0.5967(3) 0.0378(16) Uani 1 1 d .
N4 N 0.9605(6) 0.3523(5) 0.7164(3) 0.0411(16) Uani 1 1 d .
N6 N 0.9454(11) -0.0186(7) 0.5692(5) 0.084(3) Uani 1 1 d .
C1 C 1.0813(7) 0.5574(7) 0.9735(4) 0.043(2) Uani 1 1 d .
H1 H 1.1359 0.5979 0.9558 0.052 Uiso 1 1 calc R
C2 C 0.9988(7) 0.4627(7) 0.9305(4) 0.041(2) Uani 1 1 d .
C3 C 0.9145(8) 0.4059(7) 0.9584(4) 0.048(2) Uani 1 1 d .
H3 H 0.8556 0.3432 0.9307 0.058 Uiso 1 1 calc R
C4 C 0.9331(8) 0.2826(7) 0.7492(4) 0.054(2) Uani 1 1 d .
H4 H 0.9028 0.2084 0.7242 0.065 Uiso 1 1 calc R
C5 C 0.9474(8) 0.3148(7) 0.8174(4) 0.047(2) Uani 1 1 d .
H5 H 0.9257 0.2624 0.8372 0.056 Uiso 1 1 calc R
C6 C 0.9935(7) 0.4236(7) 0.8580(4) 0.0392(19) Uani 1 1 d .
C7 C 1.0287(8) 0.4962(7) 0.8230(4) 0.044(2) Uani 1 1 d .
H7 H 1.0635 0.5703 0.8469 0.053 Uiso 1 1 calc R
C8 C 1.0123(8) 0.4588(7) 0.7549(4) 0.044(2) Uani 1 1 d .
H8 H 1.0376 0.5084 0.7337 0.053 Uiso 1 1 calc R
C9 C 0.9041(11) 0.0683(9) 0.5736(5) 0.068(3) Uani 1 1 d .
H9 H 0.8261 0.0565 0.5515 0.082 Uiso 1 1 calc R
C10 C 1.0608(11) -0.0039(11) 0.6092(8) 0.104(5) Uani 1 1 d .
H10A H 1.1109 0.0686 0.6182 0.156 Uiso 1 1 calc R
H10B H 1.0989 -0.0565 0.5850 0.156 Uiso 1 1 calc R
H10C H 1.0493 -0.0140 0.6508 0.156 Uiso 1 1 calc R
C11 C 0.8725(15) -0.1278(9) 0.5294(7) 0.128(6) Uani 1 1 d .
H11A H 0.8134 -0.1519 0.5535 0.191 Uiso 1 1 calc R
H11B H 0.9228 -0.1764 0.5207 0.191 Uiso 1 1 calc R
H11C H 0.8327 -0.1277 0.4877 0.191 Uiso 1 1 calc R
C12 C 1.0768(7) 0.4300(6) 0.5531(4) 0.0382(19) Uani 1 1 d .
H12 H 1.0071 0.4444 0.5367 0.046 Uiso 1 1 calc R
C13 C 1.1798(7) 0.4642(8) 0.5310(4) 0.050(2) Uani 1 1 d .
H13 H 1.1784 0.5019 0.5012 0.059 Uiso 1 1 calc R
C14 C 1.2836(7) 0.4439(7) 0.5519(4) 0.044(2) Uani 1 1 d .
C15 C 1.2805(8) 0.3954(7) 0.6005(4) 0.050(2) Uani 1 1 d .
H15 H 1.3508 0.3856 0.6198 0.060 Uiso 1 1 calc R
C16 C 1.1740(8) 0.3617(7) 0.6206(4) 0.048(2) Uani 1 1 d .
H16 H 1.1741 0.3268 0.6519 0.058 Uiso 1 1 calc R
C17 C 1.4235(8) 0.5659(7) 0.5086(5) 0.051(2) Uani 1 1 d .
H17 H 1.3733 0.6119 0.5148 0.062 Uiso 1 1 calc R
C18 C 1.3961(7) 0.4742(7) 0.5262(4) 0.046(2) Uani 1 1 d .
C19 C 1.4751(8) 0.4091(7) 0.5184(5) 0.052(2) Uani 1 1 d .
H19 H 1.4598 0.3481 0.5314 0.063 Uiso 1 1 calc R
C20 C 0.7489(9) 0.1946(7) 0.4729(4) 0.050(2) Uani 1 1 d .
C21 C 0.7319(8) 0.1910(7) 0.4007(4) 0.044(2) Uani 1 1 d .
C22 C 0.6332(10) 0.1203(10) 0.3549(5) 0.092(5) Uani 1 1 d .
H22 H 0.5748 0.0755 0.3680 0.110 Uiso 1 1 calc R
C23 C 0.6196(11) 0.1150(10) 0.2877(5) 0.088(4) Uani 1 1 d .
H23 H 0.5515 0.0678 0.2565 0.106 Uiso 1 1 calc R
C24 C 0.7046(9) 0.1781(7) 0.2689(4) 0.054(2) Uani 1 1 d .
C25 C 0.8051(9) 0.2487(8) 0.3128(4) 0.064(3) Uani 1 1 d .
H25 H 0.8643 0.2921 0.2992 0.077 Uiso 1 1 calc R
C26 C 0.8153(8) 0.2528(8) 0.3798(4) 0.057(3) Uani 1 1 d .
H26 H 0.8830 0.3007 0.4110 0.069 Uiso 1 1 calc R
C27 C 0.6266(7) 0.3892(6) 0.1161(4) 0.0307(17) Uani 1 1 d .
C28 C 0.6570(6) 0.2941(6) 0.0799(4) 0.0301(16) Uani 1 1 d .
H28 H 0.6598 0.2784 0.0346 0.036 Uiso 1 1 calc R
C29 C 0.6826(8) 0.2244(7) 0.1117(4) 0.045(2) Uani 1 1 d .
H29 H 0.7061 0.1637 0.0881 0.054 Uiso 1 1 calc R
C30 C 0.6743(8) 0.2427(7) 0.1754(4) 0.049(2) Uani 1 1 d .
C31 C 0.6498(9) 0.3365(7) 0.2141(4) 0.051(2) Uani 1 1 d .
H31 H 0.6494 0.3505 0.2595 0.061 Uiso 1 1 calc R
C32 C 0.6253(8) 0.4108(7) 0.1834(4) 0.048(2) Uani 1 1 d .
H32 H 0.6083 0.4742 0.2086 0.057 Uiso 1 1 calc R
C33 C 0.5898(7) 0.4587(6) 0.0800(3) 0.0317(17) Uani 1 1 d .
C34 C 0.6876(8) 0.4965(6) -0.1445(4) 0.049(2) Uani 1 1 d .
H34 H 0.6470 0.4400 -0.1842 0.059 Uiso 1 1 calc R
C35 C 0.7722(8) 0.5843(7) -0.1491(4) 0.052(2) Uani 1 1 d .
H35 H 0.7853 0.5867 -0.1909 0.063 Uiso 1 1 calc R
C36 C 0.8375(7) 0.6691(6) -0.0902(4) 0.0342(17) Uani 1 1 d .
C37 C 0.8099(8) 0.6594(6) -0.0314(4) 0.047(2) Uani 1 1 d .
H37 H 0.8496 0.7143 0.0092 0.057 Uiso 1 1 calc R
C38 C 0.7239(8) 0.5692(6) -0.0313(4) 0.048(2) Uani 1 1 d .
H38 H 0.7095 0.5655 0.0100 0.057 Uiso 1 1 calc R
C39 C -0.0635(9) -0.2095(7) -0.1498(4) 0.055(3) Uani 1 1 d .
H39 H -0.1168 -0.2541 -0.1896 0.066 Uiso 1 1 calc R
C40 C 0.0214(8) -0.1184(7) -0.1488(4) 0.055(3) Uani 1 1 d .
H40 H 0.0242 -0.1028 -0.1882 0.066 Uiso 1 1 calc R
C41 C 0.1031(7) -0.0492(6) -0.0905(4) 0.0400(19) Uani 1 1 d .
C42 C 0.0953(9) -0.0748(8) -0.0347(5) 0.066(3) Uani 1 1 d .
H42 H 0.1482 -0.0303 0.0053 0.079 Uiso 1 1 calc R
C43 C 0.0109(9) -0.1650(7) -0.0358(4) 0.061(3) Uani 1 1 d .
H43 H 0.0084 -0.1794 0.0039 0.073 Uiso 1 1 calc R
C44 C -0.0705(7) -0.2356(6) -0.0925(4) 0.0396(19) Uani 1 1 d .
C45 C 0.5964(7) 0.2181(6) -0.1552(4) 0.0386(19) Uani 1 1 d .
C46 C 0.6442(8) 0.1329(6) -0.1964(5) 0.046(2) Uani 1 1 d .
C47 C 0.7016(9) 0.0729(8) -0.1694(5) 0.063(3) Uani 1 1 d .
H47 H 0.7102 0.0861 -0.1235 0.076 Uiso 1 1 calc R
C48 C 0.7466(12) -0.0059(9) -0.2082(6) 0.087(4) Uani 1 1 d .
H48 H 0.7824 -0.0473 -0.1887 0.105 Uiso 1 1 calc R
C49 C 0.7395(12) -0.0245(8) -0.2749(7) 0.085(4) Uani 1 1 d .
C50 C 0.6854(10) 0.0336(8) -0.3026(5) 0.069(3) Uani 1 1 d .
H50 H 0.6808 0.0216 -0.3482 0.083 Uiso 1 1 calc R
C51 C 0.6354(8) 0.1125(7) -0.2643(5) 0.052(2) Uani 1 1 d .
H51 H 0.5963 0.1510 -0.2847 0.062 Uiso 1 1 calc R
C52 C 0.7862(12) -0.1948(8) -0.3164(6) 0.073(3) Uani 1 1 d .
C53 C 0.8784(10) -0.2383(8) -0.3358(5) 0.070(3) Uani 1 1 d .
H53 H 0.9464 -0.1946 -0.3431 0.084 Uiso 1 1 calc R
C54 C 0.8709(8) -0.3450(7) -0.3446(4) 0.049(2) Uani 1 1 d .
H54 H 0.9359 -0.3721 -0.3552 0.059 Uiso 1 1 calc R
C55 C 0.7688(8) -0.4132(7) -0.3381(4) 0.043(2) Uani 1 1 d .
C56 C 0.6767(9) -0.3710(8) -0.3184(5) 0.058(3) Uani 1 1 d .
H56 H 0.6090 -0.4156 -0.3116 0.070 Uiso 1 1 calc R
C57 C 0.6831(11) -0.2623(9) -0.3085(6) 0.079(3) Uani 1 1 d .
H57 H 0.6189 -0.2348 -0.2966 0.095 Uiso 1 1 calc R
C58 C 0.7679(8) -0.5306(7) -0.3495(4) 0.045(2) Uani 1 1 d .
C59 C 0.2720(8) 0.1942(7) -0.1325(5) 0.059(3) Uani 1 1 d .
H59 H 0.2602 0.2288 -0.1632 0.071 Uiso 1 1 calc R
C60 C 0.1833(9) 0.0997(8) -0.1378(5) 0.065(3) Uani 1 1 d .
H60 H 0.1167 0.0706 -0.1728 0.077 Uiso 1 1 calc R
C61 C 0.1964(7) 0.0502(6) -0.0899(4) 0.0383(19) Uani 1 1 d .
C62 C 0.2964(8) 0.0934(7) -0.0428(5) 0.056(3) Uani 1 1 d .
H62 H 0.3103 0.0616 -0.0108 0.067 Uiso 1 1 calc R
C63 C 0.3809(8) 0.1875(7) -0.0418(5) 0.058(3) Uani 1 1 d .
H63 H 0.4484 0.2174 -0.0074 0.069 Uiso 1 1 calc R
O1W O 0.424(2) 0.072(2) 0.4928(15) 0.186(11) Uani 0.50 1 d P
O2W O 0.641(3) 0.883(2) 0.4168(17) 0.240(18) Uani 0.50 1 d P
O3W O 0.295(3) 0.287(2) 0.7366(13) 0.239(19) Uani 0.50 1 d P

loop_
_atom_site_aniso_label
_atom_site_aniso_U_11
_atom_site_aniso_U_22
_atom_site_aniso_U_33
_atom_site_aniso_U_23
_atom_site_aniso_U_13
_atom_site_aniso_U_12
Ni1 0.0337(5) 0.0192(5) 0.0358(5) 0.0131(4) 0.0093(4) 0.0025(4)
Ni2 0.0471(6) 0.0312(6) 0.0295(5) 0.0123(4) 0.0124(4) 0.0120(5)
O1 0.055(4) 0.039(3) 0.030(3) 0.017(2) 0.004(2) 0.010(3)
O2 0.042(3) 0.029(3) 0.043(3) 0.016(2) 0.003(2) 0.008(2)
O3 0.124(6) 0.042(4) 0.038(3) 0.023(3) 0.011(3) 0.039(4)
O4 0.087(6) 0.127(7) 0.047(4) 0.041(4) -0.005(4) -0.032(5)
O5 0.048(4) 0.049(3) 0.031(3) 0.018(3) 0.011(3) 0.006(3)
O6 0.070(4) 0.029(3) 0.050(4) 0.012(3) 0.005(3) 0.015(3)
O7 0.041(3) 0.032(3) 0.047(3) 0.007(3) 0.003(3) 0.008(2)
O8 0.047(3) 0.026(3) 0.047(3) 0.011(2) 0.011(3) 0.003(3)
O9 0.200(10) 0.071(6) 0.181(9) 0.073(6) 0.144(8) 0.087(7)
O10 0.055(4) 0.036(3) 0.053(3) 0.020(3) 0.027(3) 0.024(3)
O11 0.077(5) 0.049(4) 0.092(5) 0.026(4) 0.051(4) 0.023(4)
O4W 0.113(9) 0.270(16) 0.206(13) 0.176(12) 0.020(8) 0.031(10)
O21 0.053(4) 0.042(3) 0.046(3) 0.023(3) 0.015(3) 0.007(3)
N1 0.037(4) 0.027(3) 0.042(4) 0.016(3) 0.011(3) 0.000(3)
N2 0.036(4) 0.021(3) 0.044(4) 0.009(3) 0.008(3) 0.003(3)
N3 0.041(4) 0.039(4) 0.036(4) 0.018(3) 0.007(3) 0.010(3)
N4 0.057(4) 0.034(4) 0.031(3) 0.012(3) 0.014(3) 0.006(3)
N6 0.132(9) 0.043(5) 0.095(7) 0.032(5) 0.057(7) 0.033(6)
C1 0.040(5) 0.050(5) 0.034(4) 0.014(4) 0.015(4) -0.003(4)
C2 0.034(4) 0.054(5) 0.034(4) 0.019(4) 0.009(3) 0.001(4)
C3 0.047(5) 0.047(5) 0.042(5) 0.019(4) 0.004(4) -0.009(4)
C4 0.070(6) 0.042(5) 0.043(5) 0.017(4) 0.016(4) -0.003(5)
C5 0.056(6) 0.047(5) 0.036(5) 0.025(4) 0.011(4) -0.004(4)
C6 0.042(5) 0.039(5) 0.031(4) 0.012(4) 0.008(3) 0.000(4)
C7 0.057(6) 0.035(5) 0.036(4) 0.013(4) 0.011(4) 0.000(4)
C8 0.058(5) 0.036(5) 0.034(4) 0.014(4) 0.009(4) 0.000(4)
C9 0.093(8) 0.065(7) 0.068(7) 0.030(6) 0.034(6) 0.043(7)
C10 0.090(9) 0.111(11) 0.162(13) 0.090(10) 0.033(9) 0.062(9)
C11 0.216(18) 0.043(7) 0.099(11) 0.001(7) 0.068(11) 0.006(9)
C12 0.040(5) 0.041(5) 0.044(5) 0.023(4) 0.011(4) 0.018(4)
C13 0.042(5) 0.072(6) 0.059(5) 0.047(5) 0.023(4) 0.023(5)
C14 0.041(5) 0.051(5) 0.041(5) 0.018(4) 0.012(4) 0.009(4)
C15 0.040(5) 0.061(6) 0.056(5) 0.031(5) 0.000(4) 0.020(5)
C16 0.051(5) 0.059(6) 0.049(5) 0.035(5) 0.014(4) 0.017(5)
C17 0.049(5) 0.049(5) 0.075(6) 0.035(5) 0.030(5) 0.023(4)
C18 0.043(5) 0.042(5) 0.057(5) 0.024(4) 0.017(4) 0.009(4)
C19 0.050(5) 0.045(5) 0.076(6) 0.036(5) 0.019(5) 0.017(4)
C20 0.060(6) 0.051(6) 0.042(5) 0.029(4) 0.005(5) 0.008(5)
C21 0.049(5) 0.048(5) 0.039(5) 0.021(4) 0.006(4) 0.009(4)
C22 0.082(8) 0.107(10) 0.060(7) 0.049(7) -0.016(6) -0.039(7)
C23 0.090(9) 0.101(9) 0.055(6) 0.041(7) -0.003(6) -0.022(7)
C24 0.079(7) 0.040(5) 0.051(5) 0.024(4) 0.003(5) 0.022(5)
C25 0.075(7) 0.064(7) 0.046(5) 0.032(5) -0.003(5) -0.006(6)
C26 0.057(6) 0.060(6) 0.045(5) 0.026(5) -0.009(4) -0.006(5)
C27 0.037(4) 0.023(4) 0.036(4) 0.016(3) 0.007(3) 0.007(3)
C28 0.031(4) 0.028(4) 0.032(4) 0.012(3) 0.006(3) 0.008(3)
C29 0.055(5) 0.040(5) 0.049(5) 0.018(4) 0.013(4) 0.026(4)
C30 0.071(6) 0.045(5) 0.038(5) 0.026(4) 0.001(4) 0.019(5)
C31 0.082(7) 0.044(5) 0.035(5) 0.019(4) 0.012(4) 0.028(5)
C32 0.078(7) 0.041(5) 0.033(4) 0.018(4) 0.011(4) 0.027(5)
C33 0.042(5) 0.034(4) 0.026(4) 0.020(3) 0.007(3) 0.011(4)
C34 0.065(6) 0.028(4) 0.045(5) 0.017(4) 0.010(4) -0.010(4)
C35 0.058(6) 0.044(5) 0.040(5) 0.013(4) 0.007(4) -0.014(4)
C36 0.035(4) 0.027(4) 0.038(4) 0.010(3) 0.010(3) 0.004(3)
C37 0.060(6) 0.024(4) 0.044(5) 0.007(4) 0.018(4) -0.013(4)
C38 0.059(6) 0.033(5) 0.040(5) 0.011(4) 0.012(4) -0.008(4)
C39 0.062(6) 0.040(5) 0.046(5) 0.019(4) -0.003(4) -0.019(4)
C40 0.066(6) 0.037(5) 0.048(5) 0.020(4) 0.004(5) -0.020(4)
C41 0.034(4) 0.036(4) 0.050(5) 0.020(4) 0.010(4) 0.001(4)
C42 0.062(6) 0.052(6) 0.057(6) 0.015(5) 0.008(5) -0.029(5)
C43 0.070(7) 0.050(6) 0.049(5) 0.029(5) 0.009(5) -0.024(5)
C44 0.043(5) 0.028(4) 0.048(5) 0.015(4) 0.018(4) 0.000(4)
C45 0.033(4) 0.023(4) 0.059(6) 0.017(4) 0.011(4) 0.003(3)
C46 0.046(5) 0.028(4) 0.065(6) 0.016(4) 0.024(4) 0.008(4)
C47 0.086(8) 0.053(6) 0.071(7) 0.031(5) 0.026(6) 0.039(6)
C48 0.131(11) 0.070(8) 0.110(10) 0.056(7) 0.071(9) 0.066(8)
C49 0.135(11) 0.039(6) 0.121(10) 0.039(6) 0.093(9) 0.048(7)
C50 0.088(8) 0.050(6) 0.076(7) 0.022(5) 0.052(6) 0.013(6)
C51 0.065(6) 0.032(5) 0.064(6) 0.019(4) 0.030(5) 0.014(4)
C52 0.112(9) 0.045(6) 0.098(8) 0.045(6) 0.072(7) 0.040(6)
C53 0.088(8) 0.046(6) 0.088(8) 0.021(5) 0.050(6) 0.032(6)
C54 0.060(6) 0.048(5) 0.052(5) 0.024(4) 0.029(4) 0.021(5)
C55 0.054(5) 0.044(5) 0.035(4) 0.010(4) 0.020(4) 0.022(4)
C56 0.072(7) 0.057(6) 0.060(6) 0.031(5) 0.029(5) 0.025(5)
C57 0.095(9) 0.075(8) 0.096(8) 0.035(7) 0.047(7) 0.058(7)
C58 0.056(5) 0.039(5) 0.045(5) 0.018(4) 0.019(4) 0.015(4)
C59 0.061(6) 0.052(6) 0.063(6) 0.041(5) 0.005(5) -0.014(5)
C60 0.055(6) 0.066(7) 0.061(6) 0.035(5) -0.007(5) -0.015(5)
C61 0.044(5) 0.028(4) 0.047(5) 0.018(4) 0.018(4) 0.006(4)
C62 0.048(5) 0.051(6) 0.077(6) 0.047(5) 0.005(5) -0.003(5)
C63 0.047(5) 0.051(6) 0.068(6) 0.040(5) -0.013(5) -0.016(4)
O1W 0.096(16) 0.19(3) 0.23(3) 0.03(2) 0.040(17) -0.005(16)
O2W 0.32(4) 0.108(19) 0.24(3) 0.05(2) -0.10(3) 0.05(2)
O3W 0.32(4) 0.15(2) 0.16(2) 0.107(18) -0.13(2) -0.08(2)

loop_
_atom_type_symbol
_atom_type_description
_atom_type_scat_dispersion_real
_atom_type_scat_dispersion_imag
_atom_type_scat_source
C C 0.0033 0.0016 'International Tables Vol C Tables 4.2.6.8 and 6.1.1.4'
H H 0.0000 0.0000 'International Tables Vol C Tables 4.2.6.8 and 6.1.1.4'
Ni Ni 0.3393 1.1124 'International Tables Vol C Tables 4.2.6.8 and 6.1.1.4'
N N 0.0061 0.0033 'International Tables Vol C Tables 4.2.6.8 and 6.1.1.4'
O O 0.0106 0.0060 'International Tables Vol C Tables 4.2.6.8 and 6.1.1.4'

loop_
_geom_angle_atom_site_label_1
_geom_angle_atom_site_label_2
_geom_angle_atom_site_label_3
_geom_angle
_geom_angle_site_symmetry_1
_geom_angle_site_symmetry_3
O2 Ni1 O1 109.1(2) 2_665 .
O2 Ni1 N1 87.2(2) 2_665 .
O1 Ni1 N1 92.6(2) . .
O2 Ni1 N2 92.1(2) 2_665 .
O1 Ni1 N2 89.0(2) . .
N1 Ni1 N2 178.3(2) . .
O2 Ni1 O8 97.7(2) 2_665 .
O1 Ni1 O8 153.1(2) . .
N1 Ni1 O8 90.8(2) . .
N2 Ni1 O8 87.8(2) . .
O2 Ni1 O7 159.3(2) 2_665 .
O1 Ni1 O7 91.6(2) . .
N1 Ni1 O7 93.6(2) . .
N2 Ni1 O7 86.5(2) . .
O8 Ni1 O7 61.6(2) . .
O2 Ni1 C45 128.5(3) 2_665 .
O1 Ni1 C45 122.3(3) . .
N1 Ni1 C45 92.5(2) . .
N2 Ni1 C45 86.7(2) . .
O8 Ni1 C45 30.9(2) . .
O7 Ni1 C45 30.7(2) . .
O10 Ni2 O5 89.7(2) 1_566 .
O10 Ni2 O6 178.3(2) 1_566 .
O5 Ni2 O6 92.0(2) . .
O10 Ni2 O21 90.5(2) 1_566 .
O5 Ni2 O21 91.2(2) . .
O6 Ni2 O21 89.6(2) . .
O10 Ni2 N3 90.5(2) 1_566 .
O5 Ni2 N3 86.1(2) . .
O6 Ni2 N3 89.4(3) . .
O21 Ni2 N3 177.1(2) . .
O10 Ni2 N4 90.3(2) 1_566 .
O5 Ni2 N4 179.9(3) . .
O6 Ni2 N4 88.0(2) . .
O21 Ni2 N4 88.7(2) . .
N3 Ni2 N4 94.0(3) . .
O10 Ni2 H21B 113.8 1_566 .
O5 Ni2 H21B 79.6 . .
O6 Ni2 H21B 66.7 . .
O21 Ni2 H21B 26.3 . .
N3 Ni2 H21B 151.5 . .
N4 Ni2 H21B 100.3 . .
C33 O1 Ni1 170.0(5) . .
C33 O2 Ni1 122.5(4) . 2_665
C24 O3 C30 120.4(6) . .
C20 O5 Ni2 130.5(6) . .
C9 O6 Ni2 124.9(7) . .
C45 O7 Ni1 89.0(5) . .
C45 O8 Ni1 90.0(5) . .
C52 O9 C49 120.1(9) . .
C58 O10 Ni2 130.3(6) . 1_544
Ni2 O21 H21A 109.5 . .
Ni2 O21 H21B 62.5 . .
H21A O21 H21B 132.3 . .
C38 N1 C34 115.1(6) . .
C38 N1 Ni1 122.8(5) . .
C34 N1 Ni1 121.8(5) . .
C63 N2 C59 116.0(7) . .
C63 N2 Ni1 119.7(5) . .
C59 N2 Ni1 124.1(6) . .
C12 N3 C16 116.0(7) . .
C12 N3 Ni2 120.6(5) . .
C16 N3 Ni2 122.5(6) . .
C4 N4 C8 116.3(7) . .
C4 N4 Ni2 120.5(5) . .
C8 N4 Ni2 122.7(5) . .
C9 N6 C11 121.0(12) . .
C9 N6 C10 119.5(10) . .
C11 N6 C10 119.3(11) . .
C3 C1 C2 122.2(7) 2_767 .
C3 C1 H1 118.9 2_767 .
C2 C1 H1 118.9 . .
C1 C2 C3 117.4(7) . .
C1 C2 C6 122.5(7) . .
C3 C2 C6 120.0(7) . .
C1 C3 C2 120.3(7) 2_767 .
C1 C3 H3 119.9 2_767 .
C2 C3 H3 119.9 . .
N4 C4 C5 123.3(8) . .
N4 C4 H4 118.3 . .
C5 C4 H4 118.3 . .
C4 C5 C6 121.7(8) . .
C4 C5 H5 119.2 . .
C6 C5 H5 119.2 . .
C5 C6 C7 114.6(7) . .
C5 C6 C2 123.3(7) . .
C7 C6 C2 122.0(7) . .
C8 C7 C6 120.7(7) . .
C8 C7 H7 119.6 . .
C6 C7 H7 119.6 . .
C7 C8 N4 123.1(8) . .
C7 C8 H8 118.4 . .
N4 C8 H8 118.4 . .
O6 C9 N6 123.5(11) . .
O6 C9 H9 118.3 . .
N6 C9 H9 118.3 . .
N6 C10 H10A 109.5 . .
N6 C10 H10B 109.5 . .
H10A C10 H10B 109.5 . .
N6 C10 H10C 109.5 . .
H10A C10 H10C 109.5 . .
H10B C10 H10C 109.5 . .
N6 C11 H11A 109.5 . .
N6 C11 H11B 109.5 . .
H11A C11 H11B 109.5 . .
N6 C11 H11C 109.5 . .
H11A C11 H11C 109.5 . .
H11B C11 H11C 109.5 . .
N3 C12 C13 123.7(8) . .
N3 C12 H12 118.2 . .
C13 C12 H12 118.2 . .
C14 C13 C12 121.0(8) . .
C14 C13 H13 119.5 . .
C12 C13 H13 119.5 . .
C13 C14 C15 115.7(8) . .
C13 C14 C18 122.7(8) . .
C15 C14 C18 121.6(8) . .
C16 C15 C14 120.7(8) . .
C16 C15 H15 119.7 . .
C14 C15 H15 119.7 . .
N3 C16 C15 122.6(8) . .
N3 C16 H16 118.7 . .
C15 C16 H16 118.7 . .
C18 C17 C19 121.0(8) . 2_866
C18 C17 H17 119.5 . .
C19 C17 H17 119.5 2_866 .
C17 C18 C19 118.1(8) . .
C17 C18 C14 121.2(8) . .
C19 C18 C14 120.7(8) . .
C17 C19 C18 120.8(8) 2_866 .
C17 C19 H19 119.6 2_866 .
C18 C19 H19 119.6 . .
O5 C20 O4 125.5(8) . .
O5 C20 C21 116.3(8) . .
O4 C20 C21 118.2(8) . .
C26 C21 C22 118.4(8) . .
C26 C21 C20 121.3(8) . .
C22 C21 C20 120.3(8) . .
C21 C22 C23 120.1(10) . .
C21 C22 H22 119.9 . .
C23 C22 H22 119.9 . .
C24 C23 C22 119.6(10) . .
C24 C23 H23 120.2 . .
C22 C23 H23 120.2 . .
C23 C24 C25 122.3(9) . .
C23 C24 O3 118.1(9) . .
C25 C24 O3 119.3(9) . .
C24 C25 C26 116.6(9) . .
C24 C25 H25 121.7 . .
C26 C25 H25 121.7 . .
C21 C26 C25 123.0(9) . .
C21 C26 H26 118.5 . .
C25 C26 H26 118.5 . .
C32 C27 C28 118.5(7) . .
C32 C27 C33 122.1(7) . .
C28 C27 C33 119.3(6) . .
C29 C28 C27 120.0(7) . .
C29 C28 H28 120.0 . .
C27 C28 H28 120.0 . .
C30 C29 C28 121.0(8) . .
C30 C29 H29 119.5 . .
C28 C29 H29 119.5 . .
C29 C30 C31 121.6(8) . .
C29 C30 O3 115.1(8) . .
C31 C30 O3 123.3(7) . .
C30 C31 C32 118.8(8) . .
C30 C31 H31 120.6 . .
C32 C31 H31 120.6 . .
C27 C32 C31 120.0(8) . .
C27 C32 H32 120.0 . .
C31 C32 H32 120.0 . .
O1 C33 O2 124.9(6) . .
O1 C33 C27 116.6(7) . .
O2 C33 C27 118.4(6) . .
N1 C34 C35 124.4(7) . .
N1 C34 H34 117.8 . .
C35 C34 H34 117.8 . .
C34 C35 C36 119.2(8) . .
C34 C35 H35 120.4 . .
C36 C35 H35 120.4 . .
C37 C36 C35 116.0(7) . .
C37 C36 C44 122.8(7) . 1_665
C35 C36 C44 121.1(7) . 1_665
C36 C37 C38 121.1(7) . .
C36 C37 H37 119.5 . .
C38 C37 H37 119.5 . .
N1 C38 C37 124.2(8) . .
N1 C38 H38 117.9 . .
C37 C38 H38 117.9 . .
C40 C39 C44 121.0(8) . .
C40 C39 H39 119.5 . .
C44 C39 H39 119.5 . .
C39 C40 C41 121.7(8) . .
C39 C40 H40 119.1 . .
C41 C40 H40 119.1 . .
C42 C41 C40 117.0(8) . .
C42 C41 C61 121.5(7) . .
C40 C41 C61 121.5(7) . .
C41 C42 C43 121.2(9) . .
C41 C42 H42 119.4 . .
C43 C42 H42 119.4 . .
C42 C43 C44 123.4(8) . .
C42 C43 H43 118.3 . .
C44 C43 H43 118.3 . .
C43 C44 C39 115.7(7) . .
C43 C44 C36 120.9(7) . 1_445
C39 C44 C36 123.3(7) . 1_445
O7 C45 O8 119.4(7) . .
O7 C45 C46 119.3(7) . .
O8 C45 C46 121.3(8) . .
O7 C45 Ni1 60.3(4) . .
O8 C45 Ni1 59.1(4) . .
C46 C45 Ni1 179.4(7) . .
C47 C46 C51 117.5(8) . .
C47 C46 C45 122.0(9) . .
C51 C46 C45 120.5(8) . .
C46 C47 C48 121.6(10) . .
C46 C47 H47 119.2 . .
C48 C47 H47 119.2 . .
C49 C48 C47 120.8(11) . .
C49 C48 H48 119.6 . .
C47 C48 H48 119.6 . .
C50 C49 C48 119.0(10) . .
C50 C49 O9 118.2(11) . .
C48 C49 O9 122.1(12) . .
C49 C50 C51 121.3(10) . .
C49 C50 H50 119.4 . .
C51 C50 H50 119.4 . .
C46 C51 C50 119.9(9) . .
C46 C51 H51 120.1 . .
C50 C51 H51 120.1 . .
O9 C52 C53 114.2(10) . .
O9 C52 C57 126.5(11) . .
C53 C52 C57 119.0(9) . .
C54 C53 C52 120.4(10) . .
C54 C53 H53 119.8 . .
C52 C53 H53 119.8 . .
C53 C54 C55 121.2(9) . .
C53 C54 H54 119.4 . .
C55 C54 H54 119.4 . .
C56 C55 C54 118.9(9) . .
C56 C55 C58 123.5(9) . .
C54 C55 C58 117.5(8) . .
C55 C56 C57 120.7(10) . .
C55 C56 H56 119.6 . .
C57 C56 H56 119.6 . .
C56 C57 C52 119.6(10) . .
C56 C57 H57 120.2 . .
C52 C57 H57 120.2 . .
O10 C58 O11 125.8(8) . .
O10 C58 C55 116.0(8) . .
O11 C58 C55 118.2(8) . .
N2 C59 C60 123.1(8) . .
N2 C59 H59 118.5 . .
C60 C59 H59 118.5 . .
C61 C60 C59 119.2(8) . .
C61 C60 H60 120.4 . .
C59 C60 H60 120.4 . .
C62 C61 C60 117.3(8) . .
C62 C61 C41 120.2(7) . .
C60 C61 C41 122.5(8) . .
C61 C62 C63 119.5(8) . .
C61 C62 H62 120.2 . .
C63 C62 H62 120.2 . .
N2 C63 C62 124.8(8) . .
N2 C63 H63 117.6 . .
C62 C63 H63 117.6 . .

loop_
_geom_bond_atom_site_label_1
_geom_bond_atom_site_label_2
_geom_bond_distance
_geom_bond_site_symmetry_2
Ni1 O2 2.018(5) 2_665
Ni1 O1 2.042(5) .
Ni1 N1 2.087(6) .
Ni1 N2 2.104(6) .
Ni1 O8 2.132(5) .
Ni1 O7 2.158(5) .
Ni1 C45 2.484(8) .
Ni2 O10 2.050(5) 1_566
Ni2 O5 2.072(5) .
Ni2 O6 2.079(6) .
Ni2 O21 2.089(5) .
Ni2 N3 2.091(7) .
Ni2 N4 2.093(6) .
Ni2 H21B 1.8527 .
O1 C33 1.253(8) .
O2 C33 1.278(8) .
O2 Ni1 2.018(5) 2_665
O3 C24 1.402(10) .
O3 C30 1.406(9) .
O4 C20 1.261(11) .
O5 C20 1.237(10) .
O6 C9 1.222(11) .
O7 C45 1.270(9) .
O8 C45 1.274(9) .
O9 C52 1.359(11) .
O9 C49 1.392(12) .
O10 C58 1.245(10) .
O10 Ni2 2.050(5) 1_544
O11 C58 1.269(10) .
O21 H21A 0.8200 .
O21 H21B 0.9257 .
N1 C38 1.328(9) .
N1 C34 1.349(10) .
N2 C63 1.310(10) .
N2 C59 1.324(10) .
N3 C12 1.334(9) .
N3 C16 1.336(10) .
N4 C4 1.338(10) .
N4 C8 1.358(10) .
N6 C9 1.337(12) .
N6 C11 1.445(13) .
N6 C10 1.446(14) .
C1 C3 1.374(11) 2_767
C1 C2 1.379(10) .
C1 H1 0.9300 .
C2 C3 1.405(10) .
C2 C6 1.462(10) .
C3 C1 1.374(11) 2_767
C3 H3 0.9300 .
C4 C5 1.365(11) .
C4 H4 0.9300 .
C5 C6 1.384(11) .
C5 H5 0.9300 .
C6 C7 1.421(10) .
C7 C8 1.358(10) .
C7 H7 0.9300 .
C8 H8 0.9300 .
C9 H9 0.9300 .
C10 H10A 0.9600 .
C10 H10B 0.9600 .
C10 H10C 0.9600 .
C11 H11A 0.9600 .
C11 H11B 0.9600 .
C11 H11C 0.9600 .
C12 C13 1.370(11) .
C12 H12 0.9300 .
C13 C14 1.355(11) .
C13 H13 0.9300 .
C14 C15 1.385(11) .
C14 C18 1.495(11) .
C15 C16 1.380(12) .
C15 H15 0.9300 .
C16 H16 0.9300 .
C17 C18 1.375(11) .
C17 C19 1.388(12) 2_866
C17 H17 0.9300 .
C18 C19 1.392(12) .
C19 C17 1.388(12) 2_866
C19 H19 0.9300 .
C20 C21 1.518(11) .
C21 C26 1.338(11) .
C21 C22 1.362(12) .
C22 C23 1.405(13) .
C22 H22 0.9300 .
C23 C24 1.331(14) .
C23 H23 0.9300 .
C24 C25 1.358(12) .
C25 C26 1.408(12) .
C25 H25 0.9300 .
C26 H26 0.9300 .
C27 C32 1.379(10) .
C27 C28 1.412(9) .
C27 C33 1.484(9) .
C28 C29 1.379(10) .
C28 H28 0.9300 .
C29 C30 1.324(11) .
C29 H29 0.9300 .
C30 C31 1.381(11) .
C31 C32 1.412(10) .
C31 H31 0.9300 .
C32 H32 0.9300 .
C34 C35 1.390(10) .
C34 H34 0.9300 .
C35 C36 1.400(10) .
C35 H35 0.9300 .
C36 C37 1.368(11) .
C36 C44 1.487(10) 1_665
C37 C38 1.384(10) .
C37 H37 0.9300 .
C38 H38 0.9300 .
C39 C40 1.379(10) .
C39 C44 1.380(11) .
C39 H39 0.9300 .
C40 C41 1.391(10) .
C40 H40 0.9300 .
C41 C42 1.348(12) .
C41 C61 1.510(10) .
C42 C43 1.366(11) .
C42 H42 0.9300 .
C43 C44 1.373(11) .
C43 H43 0.9300 .
C44 C36 1.487(10) 1_445
C45 C46 1.467(11) .
C46 C47 1.368(12) .
C46 C51 1.378(12) .
C47 C48 1.369(13) .
C47 H47 0.9300 .
C48 C49 1.358(16) .
C48 H48 0.9300 .
C49 C50 1.335(15) .
C50 C51 1.402(13) .
C50 H50 0.9300 .
C51 H51 0.9300 .
C52 C53 1.374(14) .
C52 C57 1.392(14) .
C53 C54 1.363(12) .
C53 H53 0.9300 .
C54 C55 1.375(11) .
C54 H54 0.9300 .
C55 C56 1.365(12) .
C55 C58 1.511(11) .
C56 C57 1.387(13) .
C56 H56 0.9300 .
C57 H57 0.9300 .
C59 C60 1.404(11) .
C59 H59 0.9300 .
C60 C61 1.397(11) .
C60 H60 0.9300 .
C61 C62 1.332(11) .
C62 C63 1.405(11) .
C62 H62 0.9300 .
C63 H63 0.9300 .

loop_
_geom_torsion_atom_site_label_1
_geom_torsion_atom_site_label_2
_geom_torsion_atom_site_label_3
_geom_torsion_atom_site_label_4
_geom_torsion
_geom_torsion_site_symmetry_1
_geom_torsion_site_symmetry_4
O2 Ni1 O1 C33 -87(3) 2_665 .
N1 Ni1 O1 C33 1(3) . .
N2 Ni1 O1 C33 -179(100) . .
O8 Ni1 O1 C33 98(3) . .
O7 Ni1 O1 C33 94(3) . .
C45 Ni1 O1 C33 95(3) . .
O10 Ni2 O5 C20 -87.4(8) 1_566 .
O6 Ni2 O5 C20 92.8(8) . .
O21 Ni2 O5 C20 3.1(8) . .
N3 Ni2 O5 C20 -177.9(8) . .
N4 Ni2 O5 C20 10(100) . .
O10 Ni2 O6 C9 135(8) 1_566 .
O5 Ni2 O6 C9 -50.1(8) . .
O21 Ni2 O6 C9 41.0(8) . .
N3 Ni2 O6 C9 -136.2(8) . .
N4 Ni2 O6 C9 129.7(8) . .
O2 Ni1 O7 C45 2.5(8) 2_665 .
O1 Ni1 O7 C45 178.3(4) . .
N1 Ni1 O7 C45 -89.0(5) . .
N2 Ni1 O7 C45 89.3(5) . .
O8 Ni1 O7 C45 0.0(4) . .
O2 Ni1 O8 C45 -179.1(4) 2_665 .
O1 Ni1 O8 C45 -3.7(7) . .
N1 Ni1 O8 C45 93.6(4) . .
N2 Ni1 O8 C45 -87.2(4) . .
O7 Ni1 O8 C45 0.0(4) . .
O2 Ni1 N1 C38 100.7(7) 2_665 .
O1 Ni1 N1 C38 -8.3(7) . .
N2 Ni1 N1 C38 167(8) . .
O8 Ni1 N1 C38 -161.7(7) . .
O7 Ni1 N1 C38 -100.1(7) . .
C45 Ni1 N1 C38 -130.9(7) . .
O2 Ni1 N1 C34 -72.9(7) 2_665 .
O1 Ni1 N1 C34 178.1(6) . .
N2 Ni1 N1 C34 -6(9) . .
O8 Ni1 N1 C34 24.8(7) . .
O7 Ni1 N1 C34 86.4(7) . .
C45 Ni1 N1 C34 55.6(7) . .
O2 Ni1 N2 C63 -146.0(7) 2_665 .
O1 Ni1 N2 C63 -37.0(7) . .
N1 Ni1 N2 C63 148(8) . .
O8 Ni1 N2 C63 116.4(7) . .
O7 Ni1 N2 C63 54.7(7) . .
C45 Ni1 N2 C63 85.5(7) . .
O2 Ni1 N2 C59 40.0(7) 2_665 .
O1 Ni1 N2 C59 149.1(7) . .
N1 Ni1 N2 C59 -26(9) . .
O8 Ni1 N2 C59 -57.6(7) . .
O7 Ni1 N2 C59 -119.2(7) . .
C45 Ni1 N2 C59 -88.4(7) . .
O10 Ni2 N3 C12 -48.2(6) 1_566 .
O5 Ni2 N3 C12 41.5(6) . .
O6 Ni2 N3 C12 133.5(6) . .
O21 Ni2 N3 C12 63(5) . .
N4 Ni2 N3 C12 -138.5(6) . .
O10 Ni2 N3 C16 143.1(7) 1_566 .
O5 Ni2 N3 C16 -127.3(7) . .
O6 Ni2 N3 C16 -35.2(7) . .
O21 Ni2 N3 C16 -106(5) . .
N4 Ni2 N3 C16 52.7(7) . .
O10 Ni2 N4 C4 134.1(7) 1_566 .
O5 Ni2 N4 C4 36(100) . .
O6 Ni2 N4 C4 -46.1(7) . .
O21 Ni2 N4 C4 43.6(7) . .
N3 Ni2 N4 C4 -135.4(7) . .
O10 Ni2 N4 C8 -37.6(7) 1_566 .
O5 Ni2 N4 C8 -135(100) . .
O6 Ni2 N4 C8 142.2(7) . .
O21 Ni2 N4 C8 -128.1(7) . .
N3 Ni2 N4 C8 52.9(7) . .
C3 C1 C2 C3 2.5(15) 2_767 .
C3 C1 C2 C6 179.7(9) 2_767 .
C1 C2 C3 C1 -2.4(15) . 2_767
C6 C2 C3 C1 -179.7(8) . 2_767
C8 N4 C4 C5 4.4(14) . .
Ni2 N4 C4 C5 -167.8(7) . .
N4 C4 C5 C6 -0.8(15) . .
C4 C5 C6 C7 -2.7(13) . .
C4 C5 C6 C2 173.6(9) . .
C1 C2 C6 C5 154.9(9) . .
C3 C2 C6 C5 -28.0(13) . .
C1 C2 C6 C7 -29.1(13) . .
C3 C2 C6 C7 148.0(9) . .
C5 C6 C7 C8 2.5(13) . .
C2 C6 C7 C8 -173.8(8) . .
C6 C7 C8 N4 1.1(14) . .
C4 N4 C8 C7 -4.6(13) . .
Ni2 N4 C8 C7 167.5(7) . .
Ni2 O6 C9 N6 179.1(7) . .
C11 N6 C9 O6 -177.9(10) . .
C10 N6 C9 O6 7.1(17) . .
C16 N3 C12 C13 2.2(12) . .
Ni2 N3 C12 C13 -167.2(7) . .
N3 C12 C13 C14 1.3(14) . .
C12 C13 C14 C15 -5.2(13) . .
C12 C13 C14 C18 176.5(8) . .
C13 C14 C15 C16 5.8(13) . .
C18 C14 C15 C16 -175.8(8) . .
C12 N3 C16 C15 -1.5(12) . .
Ni2 N3 C16 C15 167.7(7) . .
C14 C15 C16 N3 -2.6(14) . .
C19 C17 C18 C19 2.2(15) 2_866 .
C19 C17 C18 C14 -176.8(9) 2_866 .
C13 C14 C18 C17 33.1(13) . .
C15 C14 C18 C17 -145.1(9) . .
C13 C14 C18 C19 -145.9(9) . .
C15 C14 C18 C19 35.8(13) . .
C17 C18 C19 C17 -2.2(15) . 2_866
C14 C18 C19 C17 176.9(9) . 2_866
Ni2 O5 C20 O4 -11.6(15) . .
Ni2 O5 C20 C21 167.8(5) . .
O5 C20 C21 C26 -7.2(14) . .
O4 C20 C21 C26 172.2(10) . .
O5 C20 C21 C22 169.6(10) . .
O4 C20 C21 C22 -10.9(15) . .
C26 C21 C22 C23 -1.3(18) . .
C20 C21 C22 C23 -178.2(11) . .
C21 C22 C23 C24 1(2) . .
C22 C23 C24 C25 -0.3(19) . .
C22 C23 C24 O3 172.5(11) . .
C30 O3 C24 C23 113.7(11) . .
C30 O3 C24 C25 -73.2(12) . .
C23 C24 C25 C26 -0.4(16) . .
O3 C24 C25 C26 -173.2(8) . .
C22 C21 C26 C25 0.6(16) . .
C20 C21 C26 C25 177.4(9) . .
C24 C25 C26 C21 0.3(16) . .
C32 C27 C28 C29 1.0(11) . .
C33 C27 C28 C29 -175.1(7) . .
C27 C28 C29 C30 2.9(12) . .
C28 C29 C30 C31 -5.6(14) . .
C28 C29 C30 O3 176.0(7) . .
C24 O3 C30 C29 171.6(9) . .
C24 O3 C30 C31 -6.8(14) . .
C29 C30 C31 C32 4.3(14) . .
O3 C30 C31 C32 -177.4(8) . .
C28 C27 C32 C31 -2.2(12) . .
C33 C27 C32 C31 173.8(8) . .
C30 C31 C32 C27 -0.3(14) . .
Ni1 O1 C33 O2 61(3) . .
Ni1 O1 C33 C27 -122(3) . .
Ni1 O2 C33 O1 25.9(10) 2_665 .
Ni1 O2 C33 C27 -151.3(5) 2_665 .
C32 C27 C33 O1 -155.3(8) . .
C28 C27 C33 O1 20.7(11) . .
C32 C27 C33 O2 22.1(11) . .
C28 C27 C33 O2 -161.8(7) . .
C38 N1 C34 C35 -1.9(13) . .
Ni1 N1 C34 C35 172.1(8) . .
N1 C34 C35 C36 1.9(15) . .
C34 C35 C36 C37 -1.5(13) . .
C34 C35 C36 C44 179.6(8) . 1_665
C35 C36 C37 C38 1.3(13) . .
C44 C36 C37 C38 -179.9(8) 1_665 .
C34 N1 C38 C37 1.7(13) . .
Ni1 N1 C38 C37 -172.3(7) . .
C36 C37 C38 N1 -1.4(15) . .
C44 C39 C40 C41 0.0(16) . .
C39 C40 C41 C42 -0.3(15) . .
C39 C40 C41 C61 179.6(9) . .
C40 C41 C42 C43 0.2(16) . .
C61 C41 C42 C43 -179.8(9) . .
C41 C42 C43 C44 0.3(17) . .
C42 C43 C44 C39 -0.6(15) . .
C42 C43 C44 C36 -178.4(9) . 1_445
C40 C39 C44 C43 0.5(14) . .
C40 C39 C44 C36 178.2(9) . 1_445
Ni1 O7 C45 O8 0.0(7) . .
Ni1 O7 C45 C46 179.6(6) . .
Ni1 O8 C45 O7 0.0(7) . .
Ni1 O8 C45 C46 -179.6(7) . .
O2 Ni1 C45 O7 -178.9(4) 2_665 .
O1 Ni1 C45 O7 -2.0(5) . .
N1 Ni1 C45 O7 92.7(4) . .
N2 Ni1 C45 O7 -88.8(4) . .
O8 Ni1 C45 O7 180.0(7) . .
O2 Ni1 C45 O8 1.1(5) 2_665 .
O1 Ni1 C45 O8 178.0(4) . .
N1 Ni1 C45 O8 -87.3(4) . .
N2 Ni1 C45 O8 91.2(4) . .
O7 Ni1 C45 O8 -180.0(7) . .
O2 Ni1 C45 C46 141(68) 2_665 .
O1 Ni1 C45 C46 -42(68) . .
N1 Ni1 C45 C46 53(68) . .
N2 Ni1 C45 C46 -129(68) . .
O8 Ni1 C45 C46 140(68) . .
O7 Ni1 C45 C46 -40(67) . .
O7 C45 C46 C47 10.9(12) . .
O8 C45 C46 C47 -169.6(8) . .
Ni1 C45 C46 C47 51(68) . .
O7 C45 C46 C51 -167.3(8) . .
O8 C45 C46 C51 12.2(12) . .
Ni1 C45 C46 C51 -128(67) . .
C51 C46 C47 C48 -1.3(15) . .
C45 C46 C47 C48 -179.6(9) . .
C46 C47 C48 C49 2.5(19) . .
C47 C48 C49 C50 -2(2) . .
C47 C48 C49 O9 168.2(11) . .
C52 O9 C49 C50 -132.6(13) . .
C52 O9 C49 C48 57.6(19) . .
C48 C49 C50 C51 -0.4(18) . .
O9 C49 C50 C51 -170.6(10) . .
C47 C46 C51 C50 -0.6(13) . .
C45 C46 C51 C50 177.6(8) . .
C49 C50 C51 C46 1.5(15) . .
C49 O9 C52 C53 -159.5(12) . .
C49 O9 C52 C57 27(2) . .
O9 C52 C53 C54 -176.6(10) . .
C57 C52 C53 C54 -2.6(18) . .
C52 C53 C54 C55 3.8(16) . .
C53 C54 C55 C56 -4.1(13) . .
C53 C54 C55 C58 179.2(9) . .
C54 C55 C56 C57 3.3(14) . .
C58 C55 C56 C57 179.8(9) . .
C55 C56 C57 C52 -2.2(16) . .
O9 C52 C57 C56 175.0(11) . .
C53 C52 C57 C56 1.8(18) . .
Ni2 O10 C58 O11 -12.4(14) 1_544 .
Ni2 O10 C58 C55 166.6(5) 1_544 .
C56 C55 C58 O10 168.4(8) . .
C54 C55 C58 O10 -15.0(12) . .
C56 C55 C58 O11 -12.5(13) . .
C54 C55 C58 O11 164.0(8) . .
C63 N2 C59 C60 -3.4(15) . .
Ni1 N2 C59 C60 170.8(8) . .
N2 C59 C60 C61 3.5(16) . .
C59 C60 C61 C62 -2.8(15) . .
C59 C60 C61 C41 177.8(9) . .
C42 C41 C61 C62 22.7(13) . .
C40 C41 C61 C62 -157.2(9) . .
C42 C41 C61 C60 -157.9(10) . .
C40 C41 C61 C60 22.1(13) . .
C60 C61 C62 C63 2.3(14) . .
C41 C61 C62 C63 -178.4(8) . .
C59 N2 C63 C62 2.8(15) . .
Ni1 N2 C63 C62 -171.6(8) . .
C61 C62 C63 N2 -2.4(16) . .
